data_7217847
loop_
_publ_author_name
'Damljanovic, Ivan'
'Stevanovic, Dragana'
'Pejovic, Anka'
'Ilic, Danijela'
'Zivkovic, Marija'
'Jovanovic, Jovana'
'Vukicevic, Mirjana'
'Radulovi\'c, Niko S'
'Bogdanovic, Goran A.'
'Vukicevic, Rastko D.'

_publ_section_title
;
 The palladium(II) complex of N,N-diethyl-1-ferrocenyl-3-thiabutanamine:
 synthesis, solution and solid state structure and catalytic activity in
 Suzuki-Miyaura reaction
;
_journal_name_full 'RSC Adv.'
_journal_paper_doi 10.1039/C4RA08140D
_journal_year 2014
_chemical_formula_moiety 'C17 H25 Cl2 Fe N Pd S, C2 H6 O'
_chemical_formula_sum 'C19 H31 Cl2 Fe N O Pd S'
_chemical_formula_weight 554.66
_chemical_name_systematic
;
dichlorido-(N,N-diethyl-1-ferrocenyl-3-thiabutanamine)palladium(II)
;
_space_group_IT_number 14
_symmetry_cell_setting monoclinic
_symmetry_space_group_name_Hall '-P 2yn'
_symmetry_space_group_name_H-M 'P 1 21/n 1'
_atom_sites_solution_hydrogens geom
_atom_sites_solution_primary direct
_atom_sites_solution_secondary difmap
_audit_creation_method SHELXL-97
_cell_angle_alpha 90.00
_cell_angle_beta 105.836(5)
_cell_angle_gamma 90.00
_cell_formula_units_Z 4
_cell_length_a 11.8670(4)
_cell_length_b 14.7863(4)
_cell_length_c 13.4527(6)
_cell_measurement_reflns_used 9903
_cell_measurement_temperature 293(2)
_cell_measurement_theta_max 28.3690
_cell_measurement_theta_min 3.4320
_cell_volume 2270.94(15)
_computing_cell_refinement
;
CrysAlisPro, Agilent Technologies,
Version 1.171.36.28 (release 01-02-2013 CrysAlis171 .NET)
(compiled Feb  1 2013,16:14:44)
;
_computing_data_collection
;
CrysAlisPro, Agilent Technologies,
Version 1.171.36.28 (release 01-02-2013 CrysAlis171 .NET)
(compiled Feb  1 2013,16:14:44)
;
_computing_data_reduction
;
CrysAlisPro, Agilent Technologies,
Version 1.171.36.28 (release 01-02-2013 CrysAlis171 .NET)
(compiled Feb  1 2013,16:14:44)
;
_computing_molecular_graphics
;ORTEP3 (Farrugia, 1997,
 Mercury CSD 2.4.5 (Build RC3), CCDC, Cambridge (2011)
;
_computing_publication_material 'WinGX (Farrugia, 1999) and PLATON (Spek, 2003)'
_computing_structure_refinement 'SHELXL-97 (Sheldrick, 2008)'
_computing_structure_solution 'SHELXS97 (Sheldrick, 2008)'
_diffrn_ambient_temperature 293(2)
_diffrn_detector_area_resol_mean 16.3280
_diffrn_measured_fraction_theta_full 0.998
_diffrn_measured_fraction_theta_max 0.911
_diffrn_measurement_device_type
;
'Oxford Xcalibur, Sapphire3, Gemini'
;
_diffrn_measurement_method '\w scans'
_diffrn_radiation_monochromator graphite
_diffrn_radiation_source 'Enhance (Mo) X-ray Source'
_diffrn_radiation_type MoK\a
_diffrn_radiation_wavelength 0.71073
_diffrn_reflns_av_R_equivalents 0.0413
_diffrn_reflns_av_sigmaI/netI 0.0280
_diffrn_reflns_limit_h_max 16
_diffrn_reflns_limit_h_min -16
_diffrn_reflns_limit_k_max 20
_diffrn_reflns_limit_k_min -20
_diffrn_reflns_limit_l_max 18
_diffrn_reflns_limit_l_min -18
_diffrn_reflns_number 33237
_diffrn_reflns_theta_full 27.00
_diffrn_reflns_theta_max 29.68
_diffrn_reflns_theta_min 3.17
_exptl_absorpt_coefficient_mu 1.766
_exptl_absorpt_correction_T_max 1.00000
_exptl_absorpt_correction_T_min 0.72057
_exptl_absorpt_correction_type multi-scan
_exptl_absorpt_process_details
;
CrysAlisPro, Agilent Technologies,
Version 1.171.36.28 (release 01-02-2013 CrysAlis171 .NET)
(compiled Feb  1 2013,16:14:44)
Empirical absorption correction using spherical harmonics,
 implemented in SCALE3 ABSPACK scaling algorithm.
;
_exptl_crystal_colour 'dark red'
_exptl_crystal_density_diffrn 1.622
_exptl_crystal_density_method 'not measured'
_exptl_crystal_description prismatic
_exptl_crystal_F_000 1128
_exptl_crystal_size_max 0.50
_exptl_crystal_size_mid 0.21
_exptl_crystal_size_min 0.12
_refine_diff_density_max 0.759
_refine_diff_density_min -0.402
_refine_diff_density_rms 0.078
_refine_ls_extinction_method none
_refine_ls_goodness_of_fit_ref 1.151
_refine_ls_hydrogen_treatment constr
_refine_ls_matrix_type full
_refine_ls_number_parameters 238
_refine_ls_number_reflns 5858
_refine_ls_number_restraints 0
_refine_ls_restrained_S_all 1.151
_refine_ls_R_factor_all 0.0667
_refine_ls_R_factor_gt 0.0506
_refine_ls_shift/su_max 0.000
_refine_ls_shift/su_mean 0.000
_refine_ls_structure_factor_coef Fsqd
_refine_ls_weighting_details 'calc w=1/[\s^2^(Fo^2^)+(0.0273P)^2^+3.6960P] where P=(Fo^2^+2Fc^2^)/3'
_refine_ls_weighting_scheme calc
_refine_ls_wR_factor_gt 0.0969
_refine_ls_wR_factor_ref 0.1037
_reflns_number_gt 4792
_reflns_number_total 5858
_reflns_threshold_expression >2sigma(I)
_cod_data_source_file c4ra08140d2.cif
_cod_data_source_block polymorph-I
_cod_original_cell_volume 2270.94(14)
_cod_original_sg_symbol_H-M P21/n
_cod_database_code 7217847

loop_
_symmetry_equiv_pos_as_xyz
'x, y, z'
'-x+1/2, y+1/2, -z+1/2'
'-x, -y, -z'
'x-1/2, -y-1/2, z-1/2'

loop_
_atom_site_label
_atom_site_type_symbol
_atom_site_fract_x
_atom_site_fract_y
_atom_site_fract_z
_atom_site_U_iso_or_equiv
_atom_site_adp_type
_atom_site_occupancy
_atom_site_symmetry_multiplicity
_atom_site_calc_flag
_atom_site_refinement_flags
Pd1 Pd 0.33431(2) 0.54531(2) 0.85774(2) 0.04404(10) Uani 1 1 d .
Fe1 Fe 0.16035(6) 0.19425(4) 1.01899(5) 0.05581(17) Uani 1 1 d .
S1 S 0.43962(8) 0.41798(7) 0.88829(8) 0.0464(2) Uani 1 1 d .
Cl1 Cl 0.49592(10) 0.61218(9) 0.82552(10) 0.0708(3) Uani 1 1 d .
Cl2 Cl 0.22846(11) 0.68053(8) 0.82417(11) 0.0692(3) Uani 1 1 d .
N1 N 0.1959(3) 0.4732(2) 0.8910(2) 0.0427(7) Uani 1 1 d .
C1 C 0.1469(3) 0.3221(3) 0.9581(3) 0.0447(9) Uani 1 1 d .
C2 C 0.1036(4) 0.3187(3) 1.0463(4) 0.0644(12) Uani 1 1 d .
H2 H 0.1319 0.3517 1.1068 0.077 Uiso 1 1 calc R
C3 C 0.0090(5) 0.2557(4) 1.0256(5) 0.0824(19) Uani 1 1 d .
H3 H -0.0365 0.2410 1.0698 0.099 Uiso 1 1 calc R
C4 C -0.0030(5) 0.2202(4) 0.9276(6) 0.0862(18) Uani 1 1 d .
H4 H -0.0577 0.1770 0.8951 0.103 Uiso 1 1 calc R
C5 C 0.0803(4) 0.2599(3) 0.8859(4) 0.0641(12) Uani 1 1 d .
H5 H 0.0904 0.2475 0.8211 0.077 Uiso 1 1 calc R
C6 C 0.3302(6) 0.1608(5) 1.0872(7) 0.102(2) Uani 1 1 d .
H6 H 0.3931 0.2007 1.1053 0.123 Uiso 1 1 calc R
C7 C 0.2575(10) 0.1350(6) 1.1496(6) 0.130(3) Uani 1 1 d .
H7 H 0.2632 0.1551 1.2163 0.156 Uiso 1 1 calc R
C8 C 0.1765(8) 0.0744(5) 1.0935(9) 0.124(3) Uani 1 1 d .
H8 H 0.1186 0.0459 1.1167 0.149 Uiso 1 1 calc R
C9 C 0.1949(7) 0.0629(4) 0.9989(7) 0.112(3) Uani 1 1 d .
H9 H 0.1512 0.0261 0.9463 0.134 Uiso 1 1 calc R
C10 C 0.2906(6) 0.1160(4) 0.9945(7) 0.096(2) Uani 1 1 d .
H10 H 0.3221 0.1204 0.9386 0.115 Uiso 1 1 calc R
C11 C 0.2424(3) 0.3830(3) 0.9443(3) 0.0466(9) Uani 1 1 d .
H11 H 0.2878 0.3994 1.0143 0.056 Uiso 1 1 calc R
C12 C 0.3275(4) 0.3381(3) 0.8964(4) 0.0549(10) Uani 1 1 d .
H12A H 0.2871 0.3166 0.8279 0.066 Uiso 1 1 calc R
H12B H 0.3629 0.2866 0.9379 0.066 Uiso 1 1 calc R
C13 C 0.4637(5) 0.3819(4) 0.7676(4) 0.0743(14) Uani 1 1 d .
H13A H 0.5002 0.3234 0.7763 0.111 Uiso 1 1 calc R
H13B H 0.5138 0.4246 0.7466 0.111 Uiso 1 1 calc R
H13C H 0.3900 0.3786 0.7157 0.111 Uiso 1 1 calc R
C14 C 0.1449(4) 0.5260(3) 0.9639(4) 0.0597(12) Uani 1 1 d .
H14A H 0.1074 0.5795 0.9280 0.072 Uiso 1 1 calc R
H14B H 0.0843 0.4895 0.9800 0.072 Uiso 1 1 calc R
C15 C 0.2287(5) 0.5553(4) 1.0635(4) 0.0761(15) Uani 1 1 d .
H15A H 0.2621 0.5029 1.1029 0.114 Uiso 1 1 calc R
H15B H 0.1877 0.5906 1.1024 0.114 Uiso 1 1 calc R
H15C H 0.2899 0.5910 1.0492 0.114 Uiso 1 1 calc R
C16 C 0.0987(4) 0.4634(3) 0.7938(4) 0.0627(12) Uani 1 1 d .
H16A H 0.0408 0.4230 0.8083 0.075 Uiso 1 1 calc R
H16B H 0.0617 0.5221 0.7778 0.075 Uiso 1 1 calc R
C17 C 0.1263(5) 0.4303(4) 0.7005(4) 0.0885(17) Uani 1 1 d .
H17A H 0.1946 0.4609 0.6923 0.133 Uiso 1 1 calc R
H17B H 0.0613 0.4419 0.6414 0.133 Uiso 1 1 calc R
H17C H 0.1411 0.3665 0.7066 0.133 Uiso 1 1 calc R
O1 O 0.5802(4) 0.2303(3) 0.9718(4) 0.1200(17) Uani 1 1 d .
H1O1 H 0.6109 0.2493 1.0329 0.180 Uiso 1 1 d R
C18 C 0.6481(9) 0.1619(6) 0.9491(7) 0.154(4) Uani 1 1 d .
H18A H 0.7283 0.1724 0.9893 0.185 Uiso 1 1 calc R
H18B H 0.6231 0.1056 0.9736 0.185 Uiso 1 1 calc R
C19 C 0.6490(9) 0.1490(7) 0.8481(8) 0.169(4) Uani 1 1 d .
H19A H 0.6994 0.0991 0.8443 0.253 Uiso 1 1 calc R
H19B H 0.6773 0.2027 0.8228 0.253 Uiso 1 1 calc R
H19C H 0.5710 0.1361 0.8068 0.253 Uiso 1 1 calc R

loop_
_atom_site_aniso_label
_atom_site_aniso_U_11
_atom_site_aniso_U_22
_atom_site_aniso_U_33
_atom_site_aniso_U_23
_atom_site_aniso_U_13
_atom_site_aniso_U_12
Pd1 0.04045(16) 0.04366(16) 0.04850(17) 0.00468(13) 0.01299(12) 0.00169(12)
Fe1 0.0597(4) 0.0467(3) 0.0719(4) 0.0103(3) 0.0364(3) 0.0104(3)
S1 0.0362(4) 0.0523(5) 0.0552(6) 0.0037(5) 0.0199(4) 0.0045(4)
Cl1 0.0537(6) 0.0734(8) 0.0858(8) 0.0235(7) 0.0199(6) -0.0085(6)
Cl2 0.0713(7) 0.0493(6) 0.0911(9) 0.0186(6) 0.0292(6) 0.0134(5)
N1 0.0355(15) 0.0399(16) 0.0519(18) 0.0067(14) 0.0108(13) 0.0050(12)
C1 0.0414(19) 0.042(2) 0.055(2) 0.0066(17) 0.0204(17) 0.0080(16)
C2 0.080(3) 0.051(2) 0.076(3) 0.005(2) 0.045(3) 0.017(2)
C3 0.071(3) 0.062(3) 0.140(6) 0.034(3) 0.072(4) 0.019(3)
C4 0.059(3) 0.074(4) 0.127(5) 0.015(4) 0.027(3) -0.007(3)
C5 0.065(3) 0.059(3) 0.067(3) 0.006(2) 0.015(2) -0.009(2)
C6 0.078(4) 0.081(4) 0.137(6) 0.034(5) 0.011(4) 0.030(3)
C7 0.188(9) 0.119(7) 0.089(5) 0.048(5) 0.049(6) 0.085(7)
C8 0.140(7) 0.065(4) 0.207(10) 0.060(5) 0.117(7) 0.043(4)
C9 0.123(6) 0.049(3) 0.180(8) -0.011(4) 0.071(6) 0.018(3)
C10 0.101(5) 0.062(3) 0.150(6) 0.026(4) 0.080(5) 0.034(3)
C11 0.0404(19) 0.047(2) 0.056(2) 0.0072(18) 0.0183(17) 0.0095(16)
C12 0.051(2) 0.049(2) 0.072(3) 0.004(2) 0.031(2) 0.0043(18)
C13 0.080(3) 0.080(3) 0.074(3) -0.012(3) 0.041(3) 0.005(3)
C14 0.047(2) 0.051(2) 0.092(3) 0.007(2) 0.037(2) 0.0139(19)
C15 0.091(4) 0.070(3) 0.079(4) -0.016(3) 0.043(3) 0.006(3)
C16 0.047(2) 0.066(3) 0.069(3) 0.014(2) 0.004(2) -0.004(2)
C17 0.075(4) 0.112(5) 0.070(3) -0.004(3) 0.004(3) -0.017(3)
O1 0.108(3) 0.109(4) 0.132(4) -0.021(3) 0.014(3) 0.030(3)
C18 0.212(10) 0.144(8) 0.116(7) 0.023(6) 0.060(7) 0.088(7)
C19 0.196(10) 0.155(9) 0.137(8) -0.019(7) 0.015(7) 0.065(8)

loop_
_atom_type_symbol
_atom_type_description
_atom_type_scat_dispersion_real
_atom_type_scat_dispersion_imag
_atom_type_scat_source
C C 0.0033 0.0016 'International Tables Vol C Tables 4.2.6.8 and 6.1.1.4'
H H 0.0000 0.0000 'International Tables Vol C Tables 4.2.6.8 and 6.1.1.4'
N N 0.0061 0.0033 'International Tables Vol C Tables 4.2.6.8 and 6.1.1.4'
O O 0.0106 0.0060 'International Tables Vol C Tables 4.2.6.8 and 6.1.1.4'
S S 0.1246 0.1234 'International Tables Vol C Tables 4.2.6.8 and 6.1.1.4'
Cl Cl 0.1484 0.1585 'International Tables Vol C Tables 4.2.6.8 and 6.1.1.4'
Fe Fe 0.3463 0.8444 'International Tables Vol C Tables 4.2.6.8 and 6.1.1.4'
Pd Pd -0.9988 1.0072 'International Tables Vol C Tables 4.2.6.8 and 6.1.1.4'

loop_
_geom_angle_atom_site_label_1
_geom_angle_atom_site_label_2
_geom_angle_atom_site_label_3
_geom_angle
N1 Pd1 S1 87.92(8)
N1 Pd1 Cl1 174.67(9)
S1 Pd1 Cl1 86.77(4)
N1 Pd1 Cl2 93.73(8)
S1 Pd1 Cl2 178.34(4)
Cl1 Pd1 Cl2 91.58(5)
C9 Fe1 C8 39.4(3)
C9 Fe1 C7 67.1(4)
C8 Fe1 C7 39.9(3)
C9 Fe1 C2 170.9(3)
C8 Fe1 C2 134.3(3)
C7 Fe1 C2 112.1(3)
C9 Fe1 C10 40.3(3)
C8 Fe1 C10 66.8(3)
C7 Fe1 C10 67.3(3)
C2 Fe1 C10 148.5(2)
C9 Fe1 C4 107.2(3)
C8 Fe1 C4 114.4(3)
C7 Fe1 C4 146.5(4)
C2 Fe1 C4 68.2(2)
C10 Fe1 C4 130.8(3)
C9 Fe1 C5 113.9(3)
C8 Fe1 C5 144.7(4)
C7 Fe1 C5 173.4(4)
C2 Fe1 C5 68.1(2)
C10 Fe1 C5 108.9(3)
C4 Fe1 C5 40.1(2)
C9 Fe1 C6 67.3(3)
C8 Fe1 C6 67.3(3)
C7 Fe1 C6 40.7(3)
C2 Fe1 C6 118.4(3)
C10 Fe1 C6 39.6(3)
C4 Fe1 C6 169.9(3)
C5 Fe1 C6 132.9(3)
C9 Fe1 C3 130.4(3)
C8 Fe1 C3 109.6(2)
C7 Fe1 C3 117.1(3)
C2 Fe1 C3 41.1(2)
C10 Fe1 C3 169.1(3)
C4 Fe1 C3 40.0(2)
C5 Fe1 C3 67.6(2)
C6 Fe1 C3 150.0(3)
C9 Fe1 C1 146.2(3)
C8 Fe1 C1 174.0(4)
C7 Fe1 C1 135.4(4)
C2 Fe1 C1 40.64(16)
C10 Fe1 C1 116.2(2)
C4 Fe1 C1 68.03(19)
C5 Fe1 C1 40.51(17)
C6 Fe1 C1 111.3(2)
C3 Fe1 C1 68.45(17)
C12 S1 C13 99.3(2)
C12 S1 Pd1 100.25(14)
C13 S1 Pd1 107.54(19)
C16 N1 C14 105.6(3)
C16 N1 C11 114.6(3)
C14 N1 C11 107.6(3)
C16 N1 Pd1 108.8(2)
C14 N1 Pd1 110.6(2)
C11 N1 Pd1 109.6(2)
C5 C1 C2 106.9(4)
C5 C1 C11 127.3(4)
C2 C1 C11 125.8(4)
C5 C1 Fe1 69.0(2)
C2 C1 Fe1 68.8(2)
C11 C1 Fe1 128.7(3)
C1 C2 C3 107.8(5)
C1 C2 Fe1 70.5(2)
C3 C2 Fe1 69.8(3)
C1 C2 H2 126.1
C3 C2 H2 126.1
Fe1 C2 H2 125.2
C4 C3 C2 107.5(4)
C4 C3 Fe1 69.7(3)
C2 C3 Fe1 69.1(2)
C4 C3 H3 126.2
C2 C3 H3 126.2
Fe1 C3 H3 126.6
C3 C4 C5 108.9(5)
C3 C4 Fe1 70.3(3)
C5 C4 Fe1 70.0(3)
C3 C4 H4 125.6
C5 C4 H4 125.6
Fe1 C4 H4 125.7
C4 C5 C1 108.8(5)
C4 C5 Fe1 69.9(3)
C1 C5 Fe1 70.4(3)
C4 C5 H5 125.6
C1 C5 H5 125.6
Fe1 C5 H5 125.7
C10 C6 C7 107.2(7)
C10 C6 Fe1 69.9(4)
C7 C6 Fe1 69.1(4)
C10 C6 H6 126.4
C7 C6 H6 126.4
Fe1 C6 H6 126.2
C8 C7 C6 107.3(8)
C8 C7 Fe1 70.0(5)
C6 C7 Fe1 70.2(4)
C8 C7 H7 126.3
C6 C7 H7 126.3
Fe1 C7 H7 125.1
C9 C8 C7 109.2(7)
C9 C8 Fe1 70.3(4)
C7 C8 Fe1 70.1(4)
C9 C8 H8 125.4
C7 C8 H8 125.4
Fe1 C8 H8 125.8
C8 C9 C10 108.0(8)
C8 C9 Fe1 70.4(4)
C10 C9 Fe1 70.2(3)
C8 C9 H9 126.0
C10 C9 H9 126.0
Fe1 C9 H9 125.0
C6 C10 C9 108.3(7)
C6 C10 Fe1 70.5(3)
C9 C10 Fe1 69.4(3)
C6 C10 H10 125.9
C9 C10 H10 125.9
Fe1 C10 H10 125.8
C12 C11 C1 114.3(3)
C12 C11 N1 112.4(3)
C1 C11 N1 113.0(3)
C12 C11 H11 105.4
C1 C11 H11 105.4
N1 C11 H11 105.4
C11 C12 S1 109.4(3)
C11 C12 H12A 109.8
S1 C12 H12A 109.8
C11 C12 H12B 109.8
S1 C12 H12B 109.8
H12A C12 H12B 108.2
S1 C13 H13A 109.5
S1 C13 H13B 109.5
H13A C13 H13B 109.5
S1 C13 H13C 109.5
H13A C13 H13C 109.5
H13B C13 H13C 109.5
C15 C14 N1 116.5(3)
C15 C14 H14A 108.2
N1 C14 H14A 108.2
C15 C14 H14B 108.2
N1 C14 H14B 108.2
H14A C14 H14B 107.3
C14 C15 H15A 109.5
C14 C15 H15B 109.5
H15A C15 H15B 109.5
C14 C15 H15C 109.5
H15A C15 H15C 109.5
H15B C15 H15C 109.5
C17 C16 N1 118.8(4)
C17 C16 H16A 107.6
N1 C16 H16A 107.6
C17 C16 H16B 107.6
N1 C16 H16B 107.6
H16A C16 H16B 107.0
C16 C17 H17A 109.5
C16 C17 H17B 109.5
H17A C17 H17B 109.5
C16 C17 H17C 109.5
H17A C17 H17C 109.5
H17B C17 H17C 109.5
C18 O1 H1O1 109.5
C19 C18 O1 118.9(8)
C19 C18 H18A 107.6
O1 C18 H18A 107.6
C19 C18 H18B 107.6
O1 C18 H18B 107.6
H18A C18 H18B 107.0
C18 C19 H19A 109.5
C18 C19 H19B 109.5
H19A C19 H19B 109.5
C18 C19 H19C 109.5
H19A C19 H19C 109.5
H19B C19 H19C 109.5

loop_
_geom_bond_atom_site_label_1
_geom_bond_atom_site_label_2
_geom_bond_distance
Pd1 N1 2.107(3)
Pd1 S1 2.2350(10)
Pd1 Cl1 2.3016(11)
Pd1 Cl2 2.3387(11)
Fe1 C9 2.018(5)
Fe1 C8 2.020(6)
Fe1 C7 2.020(7)
Fe1 C2 2.027(4)
Fe1 C10 2.028(5)
Fe1 C4 2.029(6)
Fe1 C5 2.031(5)
Fe1 C6 2.035(6)
Fe1 C3 2.037(5)
Fe1 C1 2.049(4)
S1 C12 1.804(4)
S1 C13 1.804(5)
N1 C16 1.496(5)
N1 C14 1.504(5)
N1 C11 1.543(5)
C1 C5 1.413(6)
C1 C2 1.416(6)
C1 C11 1.498(5)
C2 C3 1.428(7)
C2 H2 0.9300
C3 C4 1.391(9)
C3 H3 0.9300
C4 C5 1.392(7)
C4 H4 0.9300
C5 H5 0.9300
C6 C10 1.376(10)
C6 C7 1.411(11)
C6 H6 0.9300
C7 C8 1.378(12)
C7 H7 0.9300
C8 C9 1.360(11)
C8 H8 0.9300
C9 C10 1.395(9)
C9 H9 0.9300
C10 H10 0.9300
C11 C12 1.493(5)
C11 H11 0.9800
C12 H12A 0.9700
C12 H12B 0.9700
C13 H13A 0.9600
C13 H13B 0.9600
C13 H13C 0.9600
C14 C15 1.499(7)
C14 H14A 0.9700
C14 H14B 0.9700
C15 H15A 0.9600
C15 H15B 0.9600
C15 H15C 0.9600
C16 C17 1.465(7)
C16 H16A 0.9700
C16 H16B 0.9700
C17 H17A 0.9600
C17 H17B 0.9600
C17 H17C 0.9600
O1 C18 1.379(8)
O1 H1O1 0.8500
C18 C19 1.374(11)
C18 H18A 0.9700
C18 H18B 0.9700
C19 H19A 0.9600
C19 H19B 0.9600
C19 H19C 0.9600

loop_
_geom_torsion_atom_site_label_1
_geom_torsion_atom_site_label_2
_geom_torsion_atom_site_label_3
_geom_torsion_atom_site_label_4
_geom_torsion
N1 Pd1 S1 C12 10.01(18)
Cl1 Pd1 S1 C12 -170.38(16)
N1 Pd1 S1 C13 113.3(2)
Cl1 Pd1 S1 C13 -67.10(19)
S1 Pd1 N1 C16 -111.7(3)
Cl2 Pd1 N1 C16 68.1(3)
S1 Pd1 N1 C14 132.7(3)
Cl2 Pd1 N1 C14 -47.5(3)
S1 Pd1 N1 C11 14.3(2)
Cl2 Pd1 N1 C11 -165.9(2)
C9 Fe1 C1 C5 51.2(5)
C7 Fe1 C1 C5 172.3(4)
C2 Fe1 C1 C5 -118.8(4)
C10 Fe1 C1 C5 88.8(4)
C4 Fe1 C1 C5 -37.1(3)
C6 Fe1 C1 C5 132.0(4)
C3 Fe1 C1 C5 -80.4(3)
C9 Fe1 C1 C2 170.0(5)
C7 Fe1 C1 C2 -68.9(5)
C10 Fe1 C1 C2 -152.4(4)
C4 Fe1 C1 C2 81.7(3)
C5 Fe1 C1 C2 118.8(4)
C6 Fe1 C1 C2 -109.2(4)
C3 Fe1 C1 C2 38.4(3)
C9 Fe1 C1 C11 -70.4(6)
C7 Fe1 C1 C11 50.7(6)
C2 Fe1 C1 C11 119.6(5)
C10 Fe1 C1 C11 -32.8(5)
C4 Fe1 C1 C11 -158.8(4)
C5 Fe1 C1 C11 -121.6(5)
C6 Fe1 C1 C11 10.3(5)
C3 Fe1 C1 C11 158.0(4)
C5 C1 C2 C3 -1.3(5)
C11 C1 C2 C3 176.8(4)
Fe1 C1 C2 C3 -60.1(3)
C5 C1 C2 Fe1 58.8(3)
C11 C1 C2 Fe1 -123.2(4)
C8 Fe1 C2 C1 175.4(5)
C7 Fe1 C2 C1 135.0(4)
C10 Fe1 C2 C1 52.8(6)
C4 Fe1 C2 C1 -81.2(3)
C5 Fe1 C2 C1 -37.8(3)
C6 Fe1 C2 C1 90.3(4)
C3 Fe1 C2 C1 -118.5(5)
C8 Fe1 C2 C3 -66.1(6)
C7 Fe1 C2 C3 -106.5(5)
C10 Fe1 C2 C3 171.2(5)
C4 Fe1 C2 C3 37.2(3)
C5 Fe1 C2 C3 80.6(4)
C6 Fe1 C2 C3 -151.3(4)
C1 Fe1 C2 C3 118.5(5)
C1 C2 C3 C4 1.2(6)
Fe1 C2 C3 C4 -59.3(4)
C1 C2 C3 Fe1 60.5(3)
C9 Fe1 C3 C4 -65.8(5)
C8 Fe1 C3 C4 -104.9(5)
C7 Fe1 C3 C4 -147.8(5)
C2 Fe1 C3 C4 119.1(4)
C10 Fe1 C3 C4 -36.1(14)
C5 Fe1 C3 C4 37.2(3)
C6 Fe1 C3 C4 176.7(5)
C1 Fe1 C3 C4 81.1(3)
C9 Fe1 C3 C2 175.2(4)
C8 Fe1 C3 C2 136.0(5)
C7 Fe1 C3 C2 93.1(5)
C10 Fe1 C3 C2 -155.2(12)
C4 Fe1 C3 C2 -119.1(4)
C5 Fe1 C3 C2 -81.8(3)
C6 Fe1 C3 C2 57.7(6)
C1 Fe1 C3 C2 -38.0(3)
C2 C3 C4 C5 -0.7(6)
Fe1 C3 C4 C5 -59.6(4)
C2 C3 C4 Fe1 58.9(3)
C9 Fe1 C4 C3 133.4(4)
C8 Fe1 C4 C3 91.8(4)
C7 Fe1 C4 C3 59.1(7)
C2 Fe1 C4 C3 -38.3(3)
C10 Fe1 C4 C3 171.5(3)
C5 Fe1 C4 C3 -119.7(5)
C6 Fe1 C4 C3 -170.7(14)
C1 Fe1 C4 C3 -82.2(3)
C9 Fe1 C4 C5 -106.9(4)
C8 Fe1 C4 C5 -148.4(4)
C7 Fe1 C4 C5 178.8(5)
C2 Fe1 C4 C5 81.5(3)
C10 Fe1 C4 C5 -68.8(4)
C6 Fe1 C4 C5 -51.0(16)
C3 Fe1 C4 C5 119.7(5)
C1 Fe1 C4 C5 37.5(3)
C3 C4 C5 C1 -0.1(6)
Fe1 C4 C5 C1 -59.9(3)
C3 C4 C5 Fe1 59.8(4)
C2 C1 C5 C4 0.9(5)
C11 C1 C5 C4 -177.1(4)
Fe1 C1 C5 C4 59.5(4)
C2 C1 C5 Fe1 -58.7(3)
C11 C1 C5 Fe1 123.3(4)
C9 Fe1 C5 C4 88.7(4)
C8 Fe1 C5 C4 55.5(6)
C2 Fe1 C5 C4 -81.7(4)
C10 Fe1 C5 C4 131.8(4)
C6 Fe1 C5 C4 169.2(4)
C3 Fe1 C5 C4 -37.1(4)
C1 Fe1 C5 C4 -119.7(5)
C9 Fe1 C5 C1 -151.7(3)
C8 Fe1 C5 C1 175.2(4)
C2 Fe1 C5 C1 38.0(3)
C10 Fe1 C5 C1 -108.5(3)
C4 Fe1 C5 C1 119.7(5)
C6 Fe1 C5 C1 -71.1(4)
C3 Fe1 C5 C1 82.5(3)
C9 Fe1 C6 C10 37.7(4)
C8 Fe1 C6 C10 80.6(5)
C7 Fe1 C6 C10 118.5(7)
C2 Fe1 C6 C10 -150.1(4)
C4 Fe1 C6 C10 -21.3(17)
C5 Fe1 C6 C10 -64.4(5)
C3 Fe1 C6 C10 170.7(4)
C1 Fe1 C6 C10 -105.7(4)
C9 Fe1 C6 C7 -80.7(6)
C8 Fe1 C6 C7 -37.9(5)
C2 Fe1 C6 C7 91.5(6)
C10 Fe1 C6 C7 -118.5(7)
C4 Fe1 C6 C7 -139.7(14)
C5 Fe1 C6 C7 177.1(5)
C3 Fe1 C6 C7 52.3(8)
C1 Fe1 C6 C7 135.8(5)
C10 C6 C7 C8 0.7(7)
Fe1 C6 C7 C8 60.5(5)
C10 C6 C7 Fe1 -59.8(4)
C9 Fe1 C7 C8 -36.6(4)
C2 Fe1 C7 C8 133.6(4)
C10 Fe1 C7 C8 -80.5(5)
C4 Fe1 C7 C8 50.2(8)
C6 Fe1 C7 C8 -117.9(7)
C3 Fe1 C7 C8 88.5(5)
C1 Fe1 C7 C8 174.6(4)
C9 Fe1 C7 C6 81.3(5)
C8 Fe1 C7 C6 117.9(7)
C2 Fe1 C7 C6 -108.5(5)
C10 Fe1 C7 C6 37.4(4)
C4 Fe1 C7 C6 168.1(5)
C3 Fe1 C7 C6 -153.6(5)
C1 Fe1 C7 C6 -67.5(6)
C6 C7 C8 C9 -1.0(8)
Fe1 C7 C8 C9 59.6(5)
C6 C7 C8 Fe1 -60.6(4)
C7 Fe1 C8 C9 -120.1(7)
C2 Fe1 C8 C9 170.4(4)
C10 Fe1 C8 C9 -38.2(5)
C4 Fe1 C8 C9 87.7(5)
C5 Fe1 C8 C9 52.0(7)
C6 Fe1 C8 C9 -81.4(5)
C3 Fe1 C8 C9 130.7(5)
C9 Fe1 C8 C7 120.1(7)
C2 Fe1 C8 C7 -69.6(6)
C10 Fe1 C8 C7 81.8(5)
C4 Fe1 C8 C7 -152.2(5)
C5 Fe1 C8 C7 172.1(5)
C6 Fe1 C8 C7 38.7(5)
C3 Fe1 C8 C7 -109.2(5)
C7 C8 C9 C10 0.9(8)
Fe1 C8 C9 C10 60.4(4)
C7 C8 C9 Fe1 -59.5(5)
C7 Fe1 C9 C8 37.1(5)
C10 Fe1 C9 C8 118.5(8)
C4 Fe1 C9 C8 -107.7(6)
C5 Fe1 C9 C8 -150.1(5)
C6 Fe1 C9 C8 81.4(6)
C3 Fe1 C9 C8 -69.8(7)
C1 Fe1 C9 C8 176.3(5)
C8 Fe1 C9 C10 -118.5(8)
C7 Fe1 C9 C10 -81.5(5)
C4 Fe1 C9 C10 133.8(5)
C5 Fe1 C9 C10 91.4(5)
C6 Fe1 C9 C10 -37.1(5)
C3 Fe1 C9 C10 171.7(5)
C1 Fe1 C9 C10 57.8(7)
C7 C6 C10 C9 -0.1(7)
Fe1 C6 C10 C9 -59.4(4)
C7 C6 C10 Fe1 59.3(4)
C8 C9 C10 C6 -0.5(7)
Fe1 C9 C10 C6 60.0(4)
C8 C9 C10 Fe1 -60.5(5)
C9 Fe1 C10 C6 -119.2(7)
C8 Fe1 C10 C6 -81.9(5)
C7 Fe1 C10 C6 -38.5(5)
C2 Fe1 C10 C6 57.1(7)
C4 Fe1 C10 C6 175.2(4)
C5 Fe1 C10 C6 135.8(4)
C3 Fe1 C10 C6 -154.8(12)
C1 Fe1 C10 C6 92.4(4)
C8 Fe1 C10 C9 37.3(5)
C7 Fe1 C10 C9 80.8(6)
C2 Fe1 C10 C9 176.3(5)
C4 Fe1 C10 C9 -65.6(6)
C5 Fe1 C10 C9 -105.0(5)
C6 Fe1 C10 C9 119.2(7)
C3 Fe1 C10 C9 -35.6(15)
C1 Fe1 C10 C9 -148.4(5)
C5 C1 C11 C12 -44.6(6)
C2 C1 C11 C12 137.8(4)
Fe1 C1 C11 C12 47.4(5)
C5 C1 C11 N1 85.7(5)
C2 C1 C11 N1 -92.0(5)
Fe1 C1 C11 N1 177.6(3)
C16 N1 C11 C12 81.3(4)
C14 N1 C11 C12 -161.6(3)
Pd1 N1 C11 C12 -41.4(4)
C16 N1 C11 C1 -49.8(4)
C14 N1 C11 C1 67.2(4)
Pd1 N1 C11 C1 -172.5(3)
C1 C11 C12 S1 -178.2(3)
N1 C11 C12 S1 51.3(4)
C13 S1 C12 C11 -144.5(3)
Pd1 S1 C12 C11 -34.6(3)
C16 N1 C14 C15 -172.7(4)
C11 N1 C14 C15 64.5(5)
Pd1 N1 C14 C15 -55.2(4)
C14 N1 C16 C17 168.3(4)
C11 N1 C16 C17 -73.5(5)
Pd1 N1 C16 C17 49.6(5)
